data_7010979
loop_
_publ_author_name
'Jos\'e A. Montes'
'Susana Rodr\'iguez'
'Dami\'an Fern\'andez'
'M. In\'es Garc\'ia-Seijo'
'Robert O. Gould'
'M. Esther Garc\'ia-Fern\'andez'

_publ_section_title
;
 Comparative structural studies on silver(I) complexes with tripodal
 polyphosphines. Crystallographic characterisation of the first
 infinite chain structures in 2 &#x2236; 1 adducts of silver(I) halides
 with 1,1,1-tris(diphenylphosphinomethyl)ethane
;
_journal_issue 6
_journal_name_full 'J. Chem. Soc., Dalton Trans.'
_journal_page_first 1110
_journal_page_last 1118
_journal_paper_doi 10.1039/b106021j
_journal_year 2002
_chemical_formula_moiety 'C41 H39 Ag2 Br2 P3'
_chemical_formula_sum 'C41 H39 Ag2 Br2 P3'
_chemical_formula_weight 1000.19
_chemical_name_systematic
;
Ag(tripod)Br
;
_space_group_IT_number 14
_symmetry_cell_setting monoclinic
_symmetry_space_group_name_Hall '-P 2ybc'
_symmetry_space_group_name_H-M 'P 1 21/c 1'
_atom_sites_solution_hydrogens geom
_atom_sites_solution_primary direct
_atom_sites_solution_secondary difmap
_audit_creation_method SHELXL-97
_cell_angle_alpha 90.00
_cell_angle_beta 95.638(4)
_cell_angle_gamma 90.00
_cell_formula_units_Z 4
_cell_length_a 19.486(3)
_cell_length_b 9.7523(13)
_cell_length_c 20.388(3)
_cell_measurement_reflns_used 1005
_cell_measurement_temperature 293(2)
_cell_measurement_theta_max 28.21
_cell_measurement_theta_min 2.585
_cell_volume 3855.7(10)
_computing_cell_refinement 'Bruker Smart'
_computing_data_collection 'Bruker Smart'
_computing_data_reduction 'Bruker Shelxtl'
_computing_molecular_graphics 'Ortep-3 for Windows (Farrugia, 1997)'
_computing_publication_material 'WinGX publication routines (Farrugia, 1999)'
_computing_structure_refinement 'SHELXL-97 (Sheldrick, 1997)'
_computing_structure_solution 'SHELXS-97 (Sheldrick, 1997)'
_diffrn_ambient_temperature 293(2)
_diffrn_measured_fraction_theta_full 0.992
_diffrn_measured_fraction_theta_max 0.992
_diffrn_measurement_device_type 'CCD area detector'
_diffrn_measurement_method 'omega scans'
_diffrn_radiation_monochromator graphite
_diffrn_radiation_source 'fine-focus sealed tube'
_diffrn_radiation_type MoK\a
_diffrn_radiation_wavelength 0.71073
_diffrn_reflns_av_R_equivalents 0.0720
_diffrn_reflns_av_sigmaI/netI 0.1038
_diffrn_reflns_limit_h_max 25
_diffrn_reflns_limit_h_min -27
_diffrn_reflns_limit_k_max 13
_diffrn_reflns_limit_k_min -12
_diffrn_reflns_limit_l_max 29
_diffrn_reflns_limit_l_min -28
_diffrn_reflns_number 47731
_diffrn_reflns_theta_full 30.54
_diffrn_reflns_theta_max 30.54
_diffrn_reflns_theta_min 1.05
_exptl_absorpt_coefficient_mu 3.242
_exptl_absorpt_correction_T_max 0.5930
_exptl_absorpt_correction_T_min 0.3645
_exptl_absorpt_correction_type empirical
_exptl_absorpt_process_details Sadabs
_exptl_crystal_colour Colourless
_exptl_crystal_density_diffrn 1.723
_exptl_crystal_density_method 'not measured'
_exptl_crystal_description Prism
_exptl_crystal_F_000 1976
_exptl_crystal_size_max 0.39
_exptl_crystal_size_mid 0.30
_exptl_crystal_size_min 0.18
_refine_diff_density_max 0.626
_refine_diff_density_min -0.639
_refine_diff_density_rms 0.102
_refine_ls_extinction_coef 0.00001(3)
_refine_ls_extinction_expression Fc^*^=kFc[1+0.001xFc^2^\l^3^/sin(2\q)]^-1/4^
_refine_ls_extinction_method SHELXL
_refine_ls_goodness_of_fit_ref 0.887
_refine_ls_hydrogen_treatment mixed
_refine_ls_matrix_type full
_refine_ls_number_parameters 434
_refine_ls_number_reflns 11712
_refine_ls_number_restraints 0
_refine_ls_restrained_S_all 0.887
_refine_ls_R_factor_all 0.1232
_refine_ls_R_factor_gt 0.0345
_refine_ls_shift/su_max 0.001
_refine_ls_shift/su_mean 0.000
_refine_ls_structure_factor_coef Fsqd
_refine_ls_weighting_details 'calc w=1/[\s^2^(Fo^2^)+(0.0341P)^2^+0.5891P] where P=(Fo^2^+2Fc^2^)/3'
_refine_ls_weighting_scheme calc
_refine_ls_wR_factor_gt 0.0665
_refine_ls_wR_factor_ref 0.0949
_reflns_number_gt 5373
_reflns_number_total 11712
_reflns_threshold_expression >2sigma(I)
_cod_data_source_file b106021j.txt
_cod_data_source_block jose_3
_cod_depositor_comments
;
The following automatic conversions were performed:
'_symmetry_cell_setting' value 'Monoclinic' changed to 'monoclinic'
according to '/home/saulius/struct/CIF-dictionaries/cif_core.dic'
dictionary named 'cif_core.dic' version 2.4.1 from 2010-06-29.

Automatic conversion script
Id: cif_fix_enum 1527 2010-12-29 10:47:43Z saulius 
;
_cod_original_cell_volume 3855.5(9)
_cod_original_sg_symbol_H-M P21/c
_cod_database_code 7010979

loop_
_symmetry_equiv_pos_as_xyz
'x, y, z'
'-x, y+1/2, -z+1/2'
'-x, -y, -z'
'x, -y-1/2, z-1/2'

loop_
_atom_site_label
_atom_site_type_symbol
_atom_site_fract_x
_atom_site_fract_y
_atom_site_fract_z
_atom_site_U_iso_or_equiv
_atom_site_adp_type
_atom_site_occupancy
_atom_site_symmetry_multiplicity
_atom_site_calc_flag
_atom_site_refinement_flags
_atom_site_disorder_assembly
_atom_site_disorder_group
Ag2 Ag 0.287902(17) 0.27415(3) 0.396567(15) 0.03805(9) Uani 1 1 d . . .
Ag1 Ag 0.232809(18) 0.95193(4) 0.396193(19) 0.05016(11) Uani 1 1 d . . .
Br2 Br 0.34821(3) 0.03772(5) 0.35973(3) 0.06487(17) Uani 1 1 d . . .
P1 P 0.18320(5) 0.74640(11) 0.43475(5) 0.0350(3) Uani 1 1 d . . .
P3 P 0.33967(5) 0.49184(11) 0.35970(5) 0.0301(2) Uani 1 1 d . . .
P2 P 0.30147(5) 0.32041(11) 0.51694(5) 0.0320(2) Uani 1 1 d . . .
C20 C 0.4299(2) 0.1995(5) 0.5383(2) 0.0511(12) Uani 1 1 d . . .
H20 H 0.4400 0.2518 0.5023 0.061 Uiso 1 1 calc R . .
C25 C 0.4278(2) 0.4823(4) 0.33631(17) 0.0303(9) Uani 1 1 d . . .
C19 C 0.3655(2) 0.2096(4) 0.56068(18) 0.0345(9) Uani 1 1 d . . .
C13 C 0.2298(2) 0.3245(4) 0.5692(2) 0.0373(10) Uani 1 1 d . . .
C18 C 0.1647(2) 0.2884(5) 0.5426(2) 0.0489(12) Uani 1 1 d . . .
H18 H 0.1579 0.2589 0.4991 0.059 Uiso 1 1 calc R . .
C24 C 0.3511(2) 0.1255(5) 0.6118(2) 0.0480(12) Uani 1 1 d . . .
H24 H 0.3073 0.1273 0.6262 0.058 Uiso 1 1 calc R . .
C27 C 0.5308(2) 0.5867(5) 0.3019(2) 0.0506(12) Uani 1 1 d . . .
H27 H 0.5546 0.6647 0.2910 0.061 Uiso 1 1 calc R . .
C26 C 0.4640(2) 0.5980(5) 0.3198(2) 0.0450(11) Uani 1 1 d . . .
H26 H 0.4433 0.6839 0.3206 0.054 Uiso 1 1 calc R . .
C14 C 0.2388(3) 0.3669(5) 0.6348(2) 0.0518(12) Uani 1 1 d . . .
H14 H 0.2821 0.3924 0.6540 0.062 Uiso 1 1 calc R . .
C15 C 0.1820(4) 0.3706(6) 0.6709(3) 0.0781(19) Uani 1 1 d . . .
H15 H 0.1878 0.3976 0.7149 0.094 Uiso 1 1 calc R . .
C17 C 0.1090(3) 0.2955(6) 0.5800(3) 0.0719(16) Uani 1 1 d . . .
H17 H 0.0652 0.2724 0.5611 0.086 Uiso 1 1 calc R . .
C39 C 0.3412(2) 0.4928(4) 0.52958(18) 0.0359(10) Uani 1 1 d . . .
H39A H 0.3384 0.5179 0.5753 0.043 Uiso 1 1 calc R . .
H39B H 0.3898 0.4838 0.5236 0.043 Uiso 1 1 calc R . .
C38 C 0.3489(2) 0.6295(4) 0.42263(19) 0.0365(10) Uani 1 1 d . . .
H38A H 0.3978 0.6412 0.4356 0.044 Uiso 1 1 calc R . .
H38B H 0.3326 0.7139 0.4013 0.044 Uiso 1 1 calc R . .
C31 C 0.29033(19) 0.5698(4) 0.28834(18) 0.0322(9) Uani 1 1 d . . .
C36 C 0.2452(2) 0.4873(5) 0.2493(2) 0.0445(11) Uani 1 1 d . . .
H36 H 0.2403 0.3958 0.2609 0.053 Uiso 1 1 calc R . .
C32 C 0.2952(2) 0.7070(4) 0.2702(2) 0.0426(11) Uani 1 1 d . . .
H32 H 0.3248 0.7653 0.2956 0.051 Uiso 1 1 calc R . .
C28 C 0.5614(2) 0.4605(5) 0.3005(2) 0.0478(12) Uani 1 1 d . . .
H28 H 0.6058 0.4525 0.2877 0.057 Uiso 1 1 calc R . .
C30 C 0.4603(2) 0.3570(5) 0.3353(2) 0.0484(12) Uani 1 1 d . . .
H30 H 0.4372 0.2782 0.3465 0.058 Uiso 1 1 calc R . .
C29 C 0.5269(2) 0.3470(5) 0.3177(2) 0.0592(14) Uani 1 1 d . . .
H29 H 0.5482 0.2618 0.3176 0.071 Uiso 1 1 calc R . .
C22 C 0.4643(3) 0.0331(5) 0.6206(3) 0.0596(14) Uani 1 1 d . . .
H22 H 0.4978 -0.0245 0.6414 0.072 Uiso 1 1 calc R . .
C21 C 0.4794(2) 0.1133(5) 0.5683(3) 0.0585(14) Uani 1 1 d . . .
H21 H 0.5229 0.1092 0.5532 0.070 Uiso 1 1 calc R . .
C33 C 0.2565(3) 0.7573(5) 0.2151(2) 0.0576(14) Uani 1 1 d . . .
H33 H 0.2602 0.8491 0.2036 0.069 Uiso 1 1 calc R . .
C23 C 0.4002(3) 0.0386(5) 0.6420(2) 0.0637(15) Uani 1 1 d . . .
H23 H 0.3897 -0.0163 0.6769 0.076 Uiso 1 1 calc R . .
C35 C 0.2073(2) 0.5369(6) 0.1938(2) 0.0575(14) Uani 1 1 d . . .
H35 H 0.1783 0.4788 0.1677 0.069 Uiso 1 1 calc R . .
C34 C 0.2126(2) 0.6725(6) 0.1773(2) 0.0593(14) Uani 1 1 d . . .
H34 H 0.1864 0.7070 0.1404 0.071 Uiso 1 1 calc R . .
C16 C 0.1181(3) 0.3356(6) 0.6434(4) 0.082(2) Uani 1 1 d . . .
H16 H 0.0807 0.3393 0.6683 0.099 Uiso 1 1 calc R . .
C40 C 0.31270(19) 0.6154(4) 0.48650(17) 0.0287(9) Uani 1 1 d . . .
C41 C 0.3312(2) 0.7450(4) 0.5272(2) 0.0439(11) Uani 1 1 d . . .
H41A H 0.3804 0.7521 0.5355 0.066 Uiso 1 1 calc R . .
H41B H 0.3112 0.7398 0.5683 0.066 Uiso 1 1 calc R . .
H41C H 0.3136 0.8242 0.5031 0.066 Uiso 1 1 calc R . .
C37 C 0.23437(19) 0.6001(4) 0.4718(2) 0.0381(10) Uani 1 1 d . . .
H37A H 0.2159 0.5769 0.5129 0.046 Uiso 1 1 calc R . .
H37B H 0.2260 0.5221 0.4426 0.046 Uiso 1 1 calc R . .
Br1 Br 0.15874(2) 0.17121(5) 0.35549(2) 0.04441(12) Uani 1 1 d . . .
C7 C 0.1287(2) 0.6726(4) 0.36578(19) 0.0359(10) Uani 1 1 d . . .
C1 C 0.1201(2) 0.7736(5) 0.49466(19) 0.0372(10) Uani 1 1 d . . .
C12 C 0.1111(2) 0.5358(5) 0.3588(2) 0.0516(12) Uani 1 1 d . . .
H12 H 0.1293 0.4735 0.3904 0.062 Uiso 1 1 calc R . .
C8 C 0.1009(3) 0.7612(5) 0.3168(2) 0.0627(15) Uani 1 1 d . . .
H8 H 0.1114 0.8542 0.3195 0.075 Uiso 1 1 calc R . .
C2 C 0.1056(3) 0.9031(5) 0.5147(2) 0.0540(13) Uani 1 1 d . . .
H2 H 0.1290 0.9777 0.4992 0.065 Uiso 1 1 calc R . .
C11 C 0.0679(3) 0.4892(6) 0.3068(2) 0.0599(14) Uani 1 1 d . . .
H11 H 0.0573 0.3964 0.3036 0.072 Uiso 1 1 calc R . .
C6 C 0.0846(2) 0.6651(5) 0.5192(2) 0.0586(14) Uani 1 1 d . . .
H6 H 0.0942 0.5761 0.5064 0.070 Uiso 1 1 calc R . .
C10 C 0.0403(3) 0.5771(6) 0.2595(2) 0.0627(15) Uani 1 1 d . . .
H10 H 0.0101 0.5454 0.2246 0.075 Uiso 1 1 calc R . .
C9 C 0.0577(3) 0.7125(6) 0.2641(3) 0.0772(18) Uani 1 1 d . . .
H9 H 0.0402 0.7729 0.2313 0.093 Uiso 1 1 calc R . .
C4 C 0.0214(3) 0.8161(7) 0.5805(2) 0.0658(16) Uani 1 1 d . . .
H4 H -0.0126 0.8311 0.6087 0.079 Uiso 1 1 calc R . .
C3 C 0.0561(3) 0.9233(6) 0.5583(3) 0.0673(16) Uani 1 1 d . . .
H3 H 0.0467 1.0115 0.5722 0.081 Uiso 1 1 calc R . .
C5 C 0.0357(3) 0.6865(7) 0.5619(3) 0.0692(16) Uani 1 1 d . . .
H5 H 0.0125 0.6125 0.5781 0.083 Uiso 1 1 calc R . .

loop_
_atom_site_aniso_label
_atom_site_aniso_U_11
_atom_site_aniso_U_22
_atom_site_aniso_U_33
_atom_site_aniso_U_23
_atom_site_aniso_U_13
_atom_site_aniso_U_12
Ag2 0.0482(2) 0.03034(17) 0.03660(17) -0.00210(15) 0.00900(14) -0.00445(15)
Ag1 0.0494(2) 0.0393(2) 0.0636(2) 0.01286(18) 0.01477(18) -0.00433(17)
Br2 0.0492(3) 0.0352(3) 0.1167(5) -0.0151(3) 0.0410(3) -0.0049(2)
P1 0.0316(6) 0.0310(6) 0.0437(6) 0.0086(5) 0.0104(5) 0.0043(5)
P3 0.0372(6) 0.0271(5) 0.0277(5) -0.0010(4) 0.0111(5) -0.0019(5)
P2 0.0363(6) 0.0326(6) 0.0278(5) 0.0044(5) 0.0058(5) 0.0035(5)
C20 0.052(3) 0.054(3) 0.048(3) 0.014(2) 0.012(2) 0.013(2)
C25 0.037(2) 0.029(2) 0.025(2) -0.0010(17) 0.0052(17) -0.0008(18)
C19 0.040(2) 0.033(2) 0.031(2) 0.0009(18) 0.0063(18) 0.0029(19)
C13 0.047(3) 0.028(2) 0.039(2) 0.0056(19) 0.014(2) 0.004(2)
C18 0.050(3) 0.046(3) 0.051(3) 0.004(2) 0.011(2) -0.003(2)
C24 0.049(3) 0.048(3) 0.049(3) 0.017(2) 0.016(2) 0.012(2)
C27 0.038(3) 0.055(3) 0.060(3) 0.011(3) 0.013(2) -0.010(2)
C26 0.042(3) 0.037(3) 0.058(3) 0.006(2) 0.016(2) 0.005(2)
C14 0.069(3) 0.048(3) 0.040(3) -0.002(2) 0.014(2) 0.007(3)
C15 0.131(6) 0.054(4) 0.060(3) 0.002(3) 0.063(4) 0.018(4)
C17 0.053(3) 0.075(4) 0.092(4) 0.018(4) 0.031(3) 0.001(3)
C39 0.040(2) 0.038(2) 0.028(2) 0.0023(19) -0.0005(18) -0.0001(19)
C38 0.038(2) 0.034(2) 0.039(2) -0.0003(19) 0.0136(19) -0.0047(19)
C31 0.030(2) 0.037(2) 0.031(2) -0.0017(18) 0.0129(18) 0.0014(18)
C36 0.045(3) 0.044(3) 0.045(3) 0.001(2) 0.010(2) -0.006(2)
C32 0.046(3) 0.036(3) 0.046(3) 0.005(2) 0.005(2) -0.005(2)
C28 0.032(2) 0.067(4) 0.046(3) -0.006(2) 0.009(2) 0.000(2)
C30 0.047(3) 0.037(3) 0.063(3) -0.006(2) 0.013(2) 0.003(2)
C29 0.048(3) 0.050(3) 0.081(4) -0.015(3) 0.013(3) 0.012(3)
C22 0.064(4) 0.047(3) 0.065(3) 0.014(3) -0.009(3) 0.016(3)
C21 0.041(3) 0.061(3) 0.073(4) 0.003(3) 0.009(3) 0.015(3)
C33 0.061(3) 0.047(3) 0.065(3) 0.024(3) 0.007(3) 0.004(3)
C23 0.070(4) 0.063(4) 0.061(3) 0.033(3) 0.018(3) 0.017(3)
C35 0.051(3) 0.072(4) 0.048(3) 0.003(3) -0.005(2) -0.004(3)
C34 0.043(3) 0.086(4) 0.047(3) 0.014(3) -0.006(2) 0.010(3)
C16 0.077(5) 0.075(4) 0.104(5) 0.015(4) 0.059(4) 0.009(4)
C40 0.032(2) 0.028(2) 0.0261(19) 0.0001(17) 0.0039(17) 0.0014(17)
C41 0.060(3) 0.034(3) 0.038(2) -0.0088(19) 0.005(2) -0.001(2)
C37 0.033(2) 0.036(2) 0.046(2) 0.008(2) 0.009(2) 0.0032(19)
Br1 0.0407(3) 0.0393(3) 0.0527(3) 0.0030(2) 0.0021(2) -0.0004(2)
C7 0.036(2) 0.031(2) 0.042(2) 0.0085(19) 0.0142(19) 0.0062(19)
C1 0.033(2) 0.042(3) 0.037(2) 0.002(2) 0.0036(19) 0.009(2)
C12 0.055(3) 0.043(3) 0.055(3) 0.014(2) -0.003(2) 0.001(2)
C8 0.084(4) 0.044(3) 0.058(3) 0.008(3) -0.008(3) 0.008(3)
C2 0.067(3) 0.047(3) 0.050(3) 0.003(2) 0.013(3) 0.015(3)
C11 0.059(3) 0.054(3) 0.064(3) 0.000(3) -0.010(3) -0.013(3)
C6 0.056(3) 0.053(3) 0.072(3) -0.004(3) 0.031(3) -0.009(3)
C10 0.058(3) 0.082(4) 0.047(3) -0.006(3) -0.004(3) -0.001(3)
C9 0.097(5) 0.068(4) 0.060(3) 0.010(3) -0.022(3) 0.021(4)
C4 0.044(3) 0.107(5) 0.048(3) -0.006(3) 0.011(2) 0.020(3)
C3 0.078(4) 0.067(4) 0.060(3) -0.009(3) 0.022(3) 0.025(3)
C5 0.057(3) 0.090(5) 0.066(3) -0.001(3) 0.034(3) -0.010(3)

loop_
_atom_type_symbol
_atom_type_description
_atom_type_scat_dispersion_real
_atom_type_scat_dispersion_imag
_atom_type_scat_source
C C 0.0033 0.0016 'International Tables Vol C Tables 4.2.6.8 and 6.1.1.4'
H H 0.0000 0.0000 'International Tables Vol C Tables 4.2.6.8 and 6.1.1.4'
Ag Ag -0.8971 1.1015 'International Tables Vol C Tables 4.2.6.8 and 6.1.1.4'
Br Br -0.2901 2.4595 'International Tables Vol C Tables 4.2.6.8 and 6.1.1.4'
P P 0.1023 0.0942 'International Tables Vol C Tables 4.2.6.8 and 6.1.1.4'

loop_
_geom_angle_atom_site_label_1
_geom_angle_atom_site_label_2
_geom_angle_atom_site_label_3
_geom_angle
_geom_angle_site_symmetry_1
_geom_angle_site_symmetry_3
_geom_angle_publ_flag
P2 Ag2 P3 97.82(4) . . ?
P2 Ag2 Br2 114.76(3) . . ?
P3 Ag2 Br2 115.99(3) . . ?
P2 Ag2 Br1 111.78(3) . . ?
P3 Ag2 Br1 126.91(3) . . ?
Br2 Ag2 Br1 90.782(19) . . ?
P2 Ag2 Ag1 100.20(3) . 1_545 ?
P3 Ag2 Ag1 160.69(3) . 1_545 ?
Br2 Ag2 Ag1 49.239(15) . 1_545 ?
Br1 Ag2 Ag1 50.994(12) . 1_545 ?
P2 Ag2 Ag1 79.83(3) . . ?
P3 Ag2 Ag1 39.65(3) . . ?
Br2 Ag2 Ag1 155.197(15) . . ?
Br1 Ag2 Ag1 102.545(14) . . ?
Ag1 Ag2 Ag1 151.931(13) 1_545 . ?
P1 Ag1 Br2 139.42(3) . 1_565 ?
P1 Ag1 Br1 123.41(3) . 1_565 ?
Br2 Ag1 Br1 96.36(2) 1_565 1_565 ?
P1 Ag1 Ag2 158.98(3) . 1_565 ?
Br2 Ag1 Ag2 53.287(14) 1_565 1_565 ?
Br1 Ag1 Ag2 53.609(15) 1_565 1_565 ?
P1 Ag1 Ag2 40.73(3) . . ?
Br2 Ag1 Ag2 100.166(15) 1_565 . ?
Br1 Ag1 Ag2 150.906(15) 1_565 . ?
Ag2 Ag1 Ag2 151.931(13) 1_565 . ?
Ag1 Br2 Ag2 77.474(18) 1_545 . ?
C7 P1 C1 101.10(18) . . ?
C7 P1 C37 105.03(19) . . ?
C1 P1 C37 102.01(19) . . ?
C7 P1 Ag1 107.50(13) . . ?
C1 P1 Ag1 114.60(15) . . ?
C37 P1 Ag1 124.00(13) . . ?
C25 P3 C31 104.31(17) . . ?
C25 P3 C38 100.84(18) . . ?
C31 P3 C38 104.91(19) . . ?
C25 P3 Ag2 116.91(13) . . ?
C31 P3 Ag2 113.35(13) . . ?
C38 P3 Ag2 114.95(13) . . ?
C19 P2 C13 104.62(18) . . ?
C19 P2 C39 102.32(18) . . ?
C13 P2 C39 103.30(19) . . ?
C19 P2 Ag2 112.23(13) . . ?
C13 P2 Ag2 124.30(14) . . ?
C39 P2 Ag2 107.68(13) . . ?
C21 C20 C19 121.1(4) . . ?
C21 C20 H20 119.4 . . ?
C19 C20 H20 119.4 . . ?
C30 C25 C26 118.1(4) . . ?
C30 C25 P3 119.6(3) . . ?
C26 C25 P3 122.3(3) . . ?
C24 C19 C20 117.9(4) . . ?
C24 C19 P2 123.0(3) . . ?
C20 C19 P2 118.9(3) . . ?
C18 C13 C14 118.5(4) . . ?
C18 C13 P2 119.3(3) . . ?
C14 C13 P2 122.1(4) . . ?
C13 C18 C17 120.8(5) . . ?
C13 C18 H18 119.6 . . ?
C17 C18 H18 119.6 . . ?
C19 C24 C23 121.4(4) . . ?
C19 C24 H24 119.3 . . ?
C23 C24 H24 119.3 . . ?
C28 C27 C26 119.9(4) . . ?
C28 C27 H27 120.1 . . ?
C26 C27 H27 120.1 . . ?
C27 C26 C25 120.7(4) . . ?
C27 C26 H26 119.7 . . ?
C25 C26 H26 119.7 . . ?
C15 C14 C13 119.1(5) . . ?
C15 C14 H14 120.5 . . ?
C13 C14 H14 120.5 . . ?
C16 C15 C14 121.3(5) . . ?
C16 C15 H15 119.4 . . ?
C14 C15 H15 119.4 . . ?
C16 C17 C18 120.4(6) . . ?
C16 C17 H17 119.8 . . ?
C18 C17 H17 119.8 . . ?
C40 C39 P2 119.8(3) . . ?
C40 C39 H39A 107.4 . . ?
P2 C39 H39A 107.4 . . ?
C40 C39 H39B 107.4 . . ?
P2 C39 H39B 107.4 . . ?
H39A C39 H39B 106.9 . . ?
C40 C38 P3 119.8(3) . . ?
C40 C38 H38A 107.4 . . ?
P3 C38 H38A 107.4 . . ?
C40 C38 H38B 107.4 . . ?
P3 C38 H38B 107.4 . . ?
H38A C38 H38B 106.9 . . ?
C36 C31 C32 117.5(4) . . ?
C36 C31 P3 118.1(3) . . ?
C32 C31 P3 124.4(3) . . ?
C35 C36 C31 121.8(4) . . ?
C35 C36 H36 119.1 . . ?
C31 C36 H36 119.1 . . ?
C33 C32 C31 120.7(4) . . ?
C33 C32 H32 119.6 . . ?
C31 C32 H32 119.6 . . ?
C29 C28 C27 119.9(4) . . ?
C29 C28 H28 120.1 . . ?
C27 C28 H28 120.1 . . ?
C25 C30 C29 120.7(4) . . ?
C25 C30 H30 119.6 . . ?
C29 C30 H30 119.6 . . ?
C28 C29 C30 120.7(5) . . ?
C28 C29 H29 119.6 . . ?
C30 C29 H29 119.6 . . ?
C23 C22 C21 119.8(4) . . ?
C23 C22 H22 120.1 . . ?
C21 C22 H22 120.1 . . ?
C20 C21 C22 119.8(5) . . ?
C20 C21 H21 120.1 . . ?
C22 C21 H21 120.1 . . ?
C34 C33 C32 120.2(5) . . ?
C34 C33 H33 119.9 . . ?
C32 C33 H33 119.9 . . ?
C22 C23 C24 120.0(4) . . ?
C22 C23 H23 120.0 . . ?
C24 C23 H23 120.0 . . ?
C34 C35 C36 119.5(5) . . ?
C34 C35 H35 120.2 . . ?
C36 C35 H35 120.2 . . ?
C35 C34 C33 120.1(4) . . ?
C35 C34 H34 119.9 . . ?
C33 C34 H34 119.9 . . ?
C17 C16 C15 120.0(5) . . ?
C17 C16 H16 120.0 . . ?
C15 C16 H16 120.0 . . ?
C37 C40 C41 111.2(3) . . ?
C37 C40 C38 111.8(3) . . ?
C41 C40 C38 106.2(3) . . ?
C37 C40 C39 109.3(3) . . ?
C41 C40 C39 106.0(3) . . ?
C38 C40 C39 112.2(3) . . ?
C40 C41 H41A 109.5 . . ?
C40 C41 H41B 109.5 . . ?
H41A C41 H41B 109.5 . . ?
C40 C41 H41C 109.5 . . ?
H41A C41 H41C 109.5 . . ?
H41B C41 H41C 109.5 . . ?
C40 C37 P1 119.3(3) . . ?
C40 C37 H37A 107.5 . . ?
P1 C37 H37A 107.5 . . ?
C40 C37 H37B 107.5 . . ?
P1 C37 H37B 107.5 . . ?
H37A C37 H37B 107.0 . . ?
Ag1 Br1 Ag2 75.397(17) 1_545 . ?
C12 C7 C8 116.8(4) . . ?
C12 C7 P1 125.5(3) . . ?
C8 C7 P1 117.7(3) . . ?
C2 C1 C6 118.3(4) . . ?
C2 C1 P1 120.3(4) . . ?
C6 C1 P1 121.4(3) . . ?
C11 C12 C7 122.0(4) . . ?
C11 C12 H12 119.0 . . ?
C7 C12 H12 119.0 . . ?
C9 C8 C7 120.6(5) . . ?
C9 C8 H8 119.7 . . ?
C7 C8 H8 119.7 . . ?
C1 C2 C3 120.0(5) . . ?
C1 C2 H2 120.0 . . ?
C3 C2 H2 120.0 . . ?
C10 C11 C12 120.8(5) . . ?
C10 C11 H11 119.6 . . ?
C12 C11 H11 119.6 . . ?
C5 C6 C1 121.1(5) . . ?
C5 C6 H6 119.4 . . ?
C1 C6 H6 119.4 . . ?
C11 C10 C9 118.8(5) . . ?
C11 C10 H10 120.6 . . ?
C9 C10 H10 120.6 . . ?
C10 C9 C8 121.0(5) . . ?
C10 C9 H9 119.5 . . ?
C8 C9 H9 119.5 . . ?
C3 C4 C5 120.4(5) . . ?
C3 C4 H4 119.8 . . ?
C5 C4 H4 119.8 . . ?
C4 C3 C2 120.6(5) . . ?
C4 C3 H3 119.7 . . ?
C2 C3 H3 119.7 . . ?
C4 C5 C6 119.6(5) . . ?
C4 C5 H5 120.2 . . ?
C6 C5 H5 120.2 . . ?

loop_
_geom_bond_atom_site_label_1
_geom_bond_atom_site_label_2
_geom_bond_distance
_geom_bond_site_symmetry_2
_geom_bond_publ_flag
Ag2 P2 2.4837(11) . ?
Ag2 P3 2.4977(11) . ?
Ag2 Br2 2.7267(6) . ?
Ag2 Br1 2.7622(6) . ?
Ag2 Ag1 3.3205(6) 1_545 ?
Ag2 Ag1 6.6964(10) . ?
Ag1 P1 2.3915(11) . ?
Ag1 Br2 2.5764(7) 1_565 ?
Ag1 Br1 2.6664(6) 1_565 ?
Ag1 Ag2 3.3205(6) 1_565 ?
Br2 Ag1 2.5764(7) 1_545 ?
P1 C7 1.825(4) . ?
P1 C1 1.835(4) . ?
P1 C37 1.858(4) . ?
P3 C25 1.828(4) . ?
P3 C31 1.829(4) . ?
P3 C38 1.854(4) . ?
P2 C19 1.816(4) . ?
P2 C13 1.838(4) . ?
P2 C39 1.859(4) . ?
C20 C21 1.377(6) . ?
C20 C19 1.380(6) . ?
C20 H20 0.9300 . ?
C25 C30 1.378(6) . ?
C25 C26 1.390(6) . ?
C19 C24 1.376(5) . ?
C13 C18 1.376(6) . ?
C13 C14 1.394(6) . ?
C18 C17 1.386(6) . ?
C18 H18 0.9300 . ?
C24 C23 1.378(6) . ?
C24 H24 0.9300 . ?
C27 C28 1.370(6) . ?
C27 C26 1.390(6) . ?
C27 H27 0.9300 . ?
C26 H26 0.9300 . ?
C14 C15 1.390(7) . ?
C14 H14 0.9300 . ?
C15 C16 1.358(8) . ?
C15 H15 0.9300 . ?
C17 C16 1.345(8) . ?
C17 H17 0.9300 . ?
C39 C40 1.553(5) . ?
C39 H39A 0.9700 . ?
C39 H39B 0.9700 . ?
C38 C40 1.546(5) . ?
C38 H38A 0.9700 . ?
C38 H38B 0.9700 . ?
C31 C36 1.384(6) . ?
C31 C32 1.394(6) . ?
C36 C35 1.377(6) . ?
C36 H36 0.9300 . ?
C32 C33 1.380(6) . ?
C32 H32 0.9300 . ?
C28 C29 1.359(6) . ?
C28 H28 0.9300 . ?
C30 C29 1.383(6) . ?
C30 H30 0.9300 . ?
C29 H29 0.9300 . ?
C22 C23 1.363(7) . ?
C22 C21 1.378(7) . ?
C22 H22 0.9300 . ?
C21 H21 0.9300 . ?
C33 C34 1.371(7) . ?
C33 H33 0.9300 . ?
C23 H23 0.9300 . ?
C35 C34 1.371(7) . ?
C35 H35 0.9300 . ?
C34 H34 0.9300 . ?
C16 H16 0.9300 . ?
C40 C37 1.533(5) . ?
C40 C41 1.535(5) . ?
C41 H41A 0.9600 . ?
C41 H41B 0.9600 . ?
C41 H41C 0.9600 . ?
C37 H37A 0.9700 . ?
C37 H37B 0.9700 . ?
Br1 Ag1 2.6664(6) 1_545 ?
C7 C12 1.382(6) . ?
C7 C8 1.389(6) . ?
C1 C2 1.365(6) . ?
C1 C6 1.384(6) . ?
C12 C11 1.365(6) . ?
C12 H12 0.9300 . ?
C8 C9 1.382(7) . ?
C8 H8 0.9300 . ?
C2 C3 1.389(7) . ?
C2 H2 0.9300 . ?
C11 C10 1.361(7) . ?
C11 H11 0.9300 . ?
C6 C5 1.369(6) . ?
C6 H6 0.9300 . ?
C10 C9 1.364(7) . ?
C10 H10 0.9300 . ?
C9 H9 0.9300 . ?
C4 C3 1.347(8) . ?
C4 C5 1.357(8) . ?
C4 H4 0.9300 . ?
C3 H3 0.9300 . ?
C5 H5 0.9300 . ?

loop_
_geom_torsion_atom_site_label_1
_geom_torsion_atom_site_label_2
_geom_torsion_atom_site_label_3
_geom_torsion_atom_site_label_4
_geom_torsion
_geom_torsion_site_symmetry_1
_geom_torsion_site_symmetry_2
_geom_torsion_site_symmetry_3
_geom_torsion_site_symmetry_4
_geom_torsion_publ_flag
P2 Ag2 Ag1 P1 -62.23(5) . . . . ?
P3 Ag2 Ag1 P1 -177.90(6) . . . . ?
Br2 Ag2 Ag1 P1 169.01(6) . . . . ?
Br1 Ag2 Ag1 P1 48.02(4) . . . . ?
Ag1 Ag2 Ag1 P1 30.40(5) 1_545 . . . ?
P2 Ag2 Ag1 Br2 104.72(3) . . . 1_565 ?
P3 Ag2 Ag1 Br2 -10.95(4) . . . 1_565 ?
Br2 Ag2 Ag1 Br2 -24.04(3) . . . 1_565 ?
Br1 Ag2 Ag1 Br2 -145.03(2) . . . 1_565 ?
Ag1 Ag2 Ag1 Br2 -162.65(2) 1_545 . . 1_565 ?
P2 Ag2 Ag1 Br1 -131.65(4) . . . 1_565 ?
P3 Ag2 Ag1 Br1 112.68(5) . . . 1_565 ?
Br2 Ag2 Ag1 Br1 99.59(5) . . . 1_565 ?
Br1 Ag2 Ag1 Br1 -21.40(3) . . . 1_565 ?
Ag1 Ag2 Ag1 Br1 -39.02(5) 1_545 . . 1_565 ?
P2 Ag2 Ag1 Ag2 87.37(4) . . . 1_565 ?
P3 Ag2 Ag1 Ag2 -28.30(5) . . . 1_565 ?
Br2 Ag2 Ag1 Ag2 -41.39(5) . . . 1_565 ?
Br1 Ag2 Ag1 Ag2 -162.38(2) . . . 1_565 ?
Ag1 Ag2 Ag1 Ag2 180.0 1_545 . . 1_565 ?
P2 Ag2 Br2 Ag1 81.95(3) . . . 1_545 ?
P3 Ag2 Br2 Ag1 -165.00(3) . . . 1_545 ?
Br1 Ag2 Br2 Ag1 -32.562(19) . . . 1_545 ?
Ag1 Ag2 Br2 Ag1 -155.75(3) . . . 1_545 ?
Br2 Ag1 P1 C7 -102.66(14) 1_565 . . . ?
Br1 Ag1 P1 C7 64.27(14) 1_565 . . . ?
Ag2 Ag1 P1 C7 138.91(14) 1_565 . . . ?
Ag2 Ag1 P1 C7 -82.68(14) . . . . ?
Br2 Ag1 P1 C1 145.86(14) 1_565 . . . ?
Br1 Ag1 P1 C1 -47.21(15) 1_565 . . . ?
Ag2 Ag1 P1 C1 27.42(18) 1_565 . . . ?
Ag2 Ag1 P1 C1 165.83(16) . . . . ?
Br2 Ag1 P1 C37 20.07(19) 1_565 . . . ?
Br1 Ag1 P1 C37 -173.00(17) 1_565 . . . ?
Ag2 Ag1 P1 C37 -98.36(19) 1_565 . . . ?
Ag2 Ag1 P1 C37 40.05(17) . . . . ?
P2 Ag2 P3 C25 102.68(14) . . . . ?
Br2 Ag2 P3 C25 -19.82(14) . . . . ?
Br1 Ag2 P3 C25 -132.47(13) . . . . ?
Ag1 Ag2 P3 C25 -56.17(17) 1_545 . . . ?
Ag1 Ag2 P3 C25 166.25(15) . . . . ?
P2 Ag2 P3 C31 -135.92(13) . . . . ?
Br2 Ag2 P3 C31 101.58(13) . . . . ?
Br1 Ag2 P3 C31 -11.07(14) . . . . ?
Ag1 Ag2 P3 C31 65.23(17) 1_545 . . . ?
Ag1 Ag2 P3 C31 -72.35(13) . . . . ?
P2 Ag2 P3 C38 -15.27(16) . . . . ?
Br2 Ag2 P3 C38 -137.77(15) . . . . ?
Br1 Ag2 P3 C38 109.58(15) . . . . ?
Ag1 Ag2 P3 C38 -174.12(15) 1_545 . . . ?
Ag1 Ag2 P3 C38 48.30(15) . . . . ?
P3 Ag2 P2 C19 -110.68(15) . . . . ?
Br2 Ag2 P2 C19 12.72(15) . . . . ?
Br1 Ag2 P2 C19 114.28(15) . . . . ?
Ag1 Ag2 P2 C19 62.36(15) 1_545 . . . ?
Ag1 Ag2 P2 C19 -146.17(15) . . . . ?
P3 Ag2 P2 C13 121.82(16) . . . . ?
Br2 Ag2 P2 C13 -114.79(16) . . . . ?
Br1 Ag2 P2 C13 -13.22(17) . . . . ?
Ag1 Ag2 P2 C13 -65.14(16) 1_545 . . . ?
Ag1 Ag2 P2 C13 86.33(16) . . . . ?
P3 Ag2 P2 C39 1.18(14) . . . . ?
Br2 Ag2 P2 C39 124.57(14) . . . . ?
Br1 Ag2 P2 C39 -133.87(14) . . . . ?
Ag1 Ag2 P2 C39 174.21(14) 1_545 . . . ?
Ag1 Ag2 P2 C39 -34.32(14) . . . . ?
C31 P3 C25 C30 -121.6(3) . . . . ?
C38 P3 C25 C30 129.8(3) . . . . ?
Ag2 P3 C25 C30 4.5(4) . . . . ?
C31 P3 C25 C26 58.9(4) . . . . ?
C38 P3 C25 C26 -49.7(4) . . . . ?
Ag2 P3 C25 C26 -175.0(3) . . . . ?
C21 C20 C19 C24 -3.3(7) . . . . ?
C21 C20 C19 P2 -177.7(4) . . . . ?
C13 P2 C19 C24 14.3(4) . . . . ?
C39 P2 C19 C24 121.8(4) . . . . ?
Ag2 P2 C19 C24 -123.1(3) . . . . ?
C13 P2 C19 C20 -171.7(4) . . . . ?
C39 P2 C19 C20 -64.2(4) . . . . ?
Ag2 P2 C19 C20 51.0(4) . . . . ?
C19 P2 C13 C18 -124.7(4) . . . . ?
C39 P2 C13 C18 128.6(4) . . . . ?
Ag2 P2 C13 C18 6.0(4) . . . . ?
C19 P2 C13 C14 57.2(4) . . . . ?
C39 P2 C13 C14 -49.5(4) . . . . ?
Ag2 P2 C13 C14 -172.1(3) . . . . ?
C14 C13 C18 C17 0.7(7) . . . . ?
P2 C13 C18 C17 -177.5(4) . . . . ?
C20 C19 C24 C23 3.1(7) . . . . ?
P2 C19 C24 C23 177.3(4) . . . . ?
C28 C27 C26 C25 0.1(7) . . . . ?
C30 C25 C26 C27 0.8(6) . . . . ?
P3 C25 C26 C27 -179.7(3) . . . . ?
C18 C13 C14 C15 0.3(7) . . . . ?
P2 C13 C14 C15 178.5(4) . . . . ?
C13 C14 C15 C16 -0.9(8) . . . . ?
C13 C18 C17 C16 -1.2(8) . . . . ?
C19 P2 C39 C40 165.1(3) . . . . ?
C13 P2 C39 C40 -86.4(3) . . . . ?
Ag2 P2 C39 C40 46.7(3) . . . . ?
C25 P3 C38 C40 -138.5(3) . . . . ?
C31 P3 C38 C40 113.3(3) . . . . ?
Ag2 P3 C38 C40 -11.9(4) . . . . ?
C25 P3 C31 C36 108.0(3) . . . . ?
C38 P3 C31 C36 -146.4(3) . . . . ?
Ag2 P3 C31 C36 -20.2(3) . . . . ?
C25 P3 C31 C32 -71.8(4) . . . . ?
C38 P3 C31 C32 33.8(4) . . . . ?
Ag2 P3 C31 C32 160.0(3) . . . . ?
C32 C31 C36 C35 1.4(6) . . . . ?
P3 C31 C36 C35 -178.4(3) . . . . ?
C36 C31 C32 C33 -0.4(6) . . . . ?
P3 C31 C32 C33 179.3(3) . . . . ?
C26 C27 C28 C29 -1.2(7) . . . . ?
C26 C25 C30 C29 -0.6(6) . . . . ?
P3 C25 C30 C29 179.9(4) . . . . ?
C27 C28 C29 C30 1.5(7) . . . . ?
C25 C30 C29 C28 -0.6(7) . . . . ?
C19 C20 C21 C22 1.5(8) . . . . ?
C23 C22 C21 C20 0.7(8) . . . . ?
C31 C32 C33 C34 0.0(7) . . . . ?
C21 C22 C23 C24 -0.9(8) . . . . ?
C19 C24 C23 C22 -1.1(8) . . . . ?
C31 C36 C35 C34 -1.8(7) . . . . ?
C36 C35 C34 C33 1.4(8) . . . . ?
C32 C33 C34 C35 -0.5(8) . . . . ?
C18 C17 C16 C15 0.6(9) . . . . ?
C14 C15 C16 C17 0.4(9) . . . . ?
P3 C38 C40 C37 -58.9(4) . . . . ?
P3 C38 C40 C41 179.7(3) . . . . ?
P3 C38 C40 C39 64.3(4) . . . . ?
P2 C39 C40 C37 34.9(4) . . . . ?
P2 C39 C40 C41 154.9(3) . . . . ?
P2 C39 C40 C38 -89.6(4) . . . . ?
C41 C40 C37 P1 51.9(4) . . . . ?
C38 C40 C37 P1 -66.6(4) . . . . ?
C39 C40 C37 P1 168.7(3) . . . . ?
C7 P1 C37 C40 131.2(3) . . . . ?
C1 P1 C37 C40 -123.7(3) . . . . ?
Ag1 P1 C37 C40 7.4(4) . . . . ?
P2 Ag2 Br1 Ag1 -85.52(3) . . . 1_545 ?
P3 Ag2 Br1 Ag1 155.58(3) . . . 1_545 ?
Br2 Ag2 Br1 Ag1 31.642(19) . . . 1_545 ?
Ag1 Ag2 Br1 Ag1 -169.437(14) . . . 1_545 ?
C1 P1 C7 C12 -84.4(4) . . . . ?
C37 P1 C7 C12 21.4(4) . . . . ?
Ag1 P1 C7 C12 155.2(4) . . . . ?
C1 P1 C7 C8 93.9(4) . . . . ?
C37 P1 C7 C8 -160.3(4) . . . . ?
Ag1 P1 C7 C8 -26.5(4) . . . . ?
C7 P1 C1 C2 -116.4(4) . . . . ?
C37 P1 C1 C2 135.4(4) . . . . ?
Ag1 P1 C1 C2 -1.1(4) . . . . ?
C7 P1 C1 C6 61.7(4) . . . . ?
C37 P1 C1 C6 -46.5(4) . . . . ?
Ag1 P1 C1 C6 177.0(3) . . . . ?
C8 C7 C12 C11 -0.7(7) . . . . ?
P1 C7 C12 C11 177.6(4) . . . . ?
C12 C7 C8 C9 0.1(7) . . . . ?
P1 C7 C8 C9 -178.3(4) . . . . ?
C6 C1 C2 C3 -0.4(7) . . . . ?
P1 C1 C2 C3 177.7(4) . . . . ?
C7 C12 C11 C10 0.0(8) . . . . ?
C2 C1 C6 C5 0.7(7) . . . . ?
P1 C1 C6 C5 -177.5(4) . . . . ?
C12 C11 C10 C9 1.4(8) . . . . ?
C11 C10 C9 C8 -2.0(9) . . . . ?
C7 C8 C9 C10 1.3(9) . . . . ?
C5 C4 C3 C2 1.8(8) . . . . ?
C1 C2 C3 C4 -0.8(8) . . . . ?
C3 C4 C5 C6 -1.5(8) . . . . ?
C1 C6 C5 C4 0.3(8) . . . . ?
